data_7714874
loop_
_publ_author_name
'Besmer, Manuel Luca'
'Schwitter, Flurina'
'Battistin, Federica'
'Braband, Henrik'
'Fox, Thomas'
'Spingler, Bernhard'
'Alberto, Roger'

_publ_section_title
;
 Induced <i>fac</i>-<i>mer</i> rearrangements in
 {M(CO)<sub>3</sub>}<sup>+</sup> complexes (M = Re, <sup>99(m)</sup>Tc) by
 a PNP ligand.
;
_journal_issue 4
_journal_name_full 'Dalton transactions (Cambridge, England : 2003)'
_journal_page_first 1434
_journal_page_last 1438
_journal_paper_doi 10.1039/d3dt03992g
_journal_volume 53
_journal_year 2024
_chemical_formula_moiety 'C26 H43 N O3 P2 Re, 0.722(F6 P1), 0.278(Br)'
_chemical_formula_sum 'C26 H43 Br0.28 F4.34 N O3 P2.73 Re'
_chemical_formula_weight 792.54
_space_group_crystal_system triclinic
_space_group_IT_number 2
_space_group_name_Hall '-P 1'
_space_group_name_H-M_alt 'P -1'
_atom_sites_solution_hydrogens geom
_atom_sites_solution_primary dual
_audit_creation_date 2023-08-10
_audit_creation_method
;
Olex2 1.3
(compiled 2020.07.31 svn.rc2a77460 for OlexSys, GUI svn.r6145)
;
_audit_update_record
;
2023-11-13 deposited with the CCDC.	2023-12-28 downloaded from the CCDC.
;
_cell_angle_alpha 105.675(2)
_cell_angle_beta 104.744(2)
_cell_angle_gamma 92.815(2)
_cell_formula_units_Z 2
_cell_length_a 8.4694(2)
_cell_length_b 12.7901(2)
_cell_length_c 15.8962(3)
_cell_measurement_reflns_used 36220
_cell_measurement_temperature 159.99(10)
_cell_measurement_theta_max 78.9010
_cell_measurement_theta_min 3.6120
_cell_volume 1590.42(6)
_computing_cell_refinement 'CrysAlisPro 1.171.42.81a (Rigaku OD, 2023)'
_computing_data_collection 'CrysAlisPro 1.171.42.81a (Rigaku OD, 2023)'
_computing_data_reduction 'CrysAlisPro 1.171.42.81a (Rigaku OD, 2023)'
_computing_molecular_graphics 'Olex2 1.3 (Dolomanov et al., 2009)'
_computing_publication_material 'Olex2 1.3 (Dolomanov et al., 2009)'
_computing_structure_refinement 'SHELXL 2018/3 (Sheldrick, 2015)'
_computing_structure_solution 'SHELXT 2018/2 (Sheldrick, 2018)'
_diffrn_ambient_environment N~2~
_diffrn_ambient_temperature 159.99(10)
_diffrn_detector 'Hybrid Pixel Array Detector'
_diffrn_detector_area_resol_mean 5.8140
_diffrn_detector_type 'Pilatus 200K'
_diffrn_measured_fraction_theta_full 1.000
_diffrn_measured_fraction_theta_max 0.983
_diffrn_measurement_details
;
List of Runs (angles in degrees, time in seconds):

  # Type    Start    End  Width  t~exp~   \w     \q     \k     \f   Frames
#--------------------------------------------------------------------------
  1  \w    -35.00  -3.00   0.50    2.85    --  -51.03  70.00 158.00   64
  2  \w    -58.00 -31.00   0.50    2.85    --  -51.03 -70.00  26.00   54
  3  \w    -20.00  70.00   0.50    2.85    --   51.03 -70.00  26.00  180
  4  \w     32.00  60.00   0.50    2.85    --   51.03  70.00 158.00   56
  5  \w    -98.00 -66.00   0.50   10.63    --  -86.25 -70.00  26.00   64
  6  \w     89.00 119.00   0.50   10.63    --  107.75  70.00 158.00   60
  7  \w     99.00 128.00   0.50   10.63    --  107.75 -70.00  26.00   58
  8  \w     49.00  87.00   0.50   10.63    --  107.75 -70.00  26.00   76
  9  \w    -41.00 -12.00   0.50    2.85    --    2.00 124.00  67.95   58
 10  \w    -48.00 -23.00   0.50    2.85    --   10.00 143.00-175.19   50
 11  \w     -6.00  19.00   0.50    2.85    --   18.00  81.00-178.34   50
 12  \w     -7.00  18.00   0.50    2.85    --   18.00  82.00 -80.92   50
 13  \w      0.00  25.00   0.50    2.85    --   22.00  75.00-168.17   50
 14  \w    -32.00  -7.00   0.50    2.85    --  -26.00 -71.00-131.98   50
 15  \w    -37.00 -12.00   0.50    2.85    --  -30.00 -67.00 -70.37   50
 16  \w     13.00  38.00   0.50    2.85    --   30.00  63.00  23.69   50
 17  \w    -44.00 -19.00   0.50    2.85    --  -34.00 -63.00-129.75   50
 18  \w    -44.00 -19.00   0.50    2.85    --  -34.00 -63.00-164.00   50
 19  \w     25.00  52.00   0.50    2.85    --   34.00  59.00 126.49   54
 20  \w     19.00  46.00   0.50    2.85    --   34.00  62.00 -67.14   54
 21  \w     17.00  44.00   0.50    2.85    --   34.00  63.00  37.50   54
 22  \w    -48.00 -23.00   0.50    2.85    --  -38.00 -61.00  65.36   50
 23  \w     24.00  49.00   0.50    2.85    --   38.00  58.00-110.87   50
 24  \w    -97.00 -21.00   0.50    2.85    --  -42.00 141.00  99.02  152
 25  \w    -87.00 -36.00   0.50    2.85    --  -50.00 -55.00 -59.75  102
 26  \w    -87.00 -36.00   0.50    2.85    --  -50.00 -54.00  40.03  102
 27  \w    -80.00 -36.00   0.50    2.85    --  -50.00 -54.00 173.87   88
 28  \w     73.00  99.00   0.50    2.85    --   51.03  19.00 120.00   52
 29  \w     39.00  69.00   0.50    2.85    --   51.03  19.00 120.00   60
 30  \w    -66.00 -40.00   0.50    2.85    --  -54.00 -51.00-139.03   52
 31  \w   -118.00 -90.00   0.50    2.85    --  -58.00 -55.00-150.83   56
 32  \w    -72.00 -45.00   0.50    2.85    --  -58.00 -55.00-150.83   54
 33  \w     48.00  76.00   0.50    2.85    --   58.00  56.00  34.82   56
 34  \w     96.00 123.00   0.50    2.85    --   58.00  56.00  34.82   54
 35  \w    -76.00 -49.00   0.50    2.85    --  -62.00 -55.00 123.88   54
 36  \w    -75.00 -48.00   0.50    2.85    --  -62.00 -52.00 132.91   54
 37  \w    -80.00 -49.00   0.50    2.85    --  -62.00 -55.00  95.94   62
 38  \w     48.00  95.00   0.50    2.85    --   62.00  55.00 -35.74   94
 39  \w    -87.00 -52.00   0.50    2.85    --  -66.00 -52.00 -74.97   70
 40  \w    -78.00 -52.00   0.50    2.85    --  -66.00 -53.00  68.31   52
 41  \w    -80.00 -55.00   0.50    2.85    --  -66.00 -54.00 -93.71   50
 42  \w   -138.00-111.00   0.50    2.85    --  -66.00 -55.00-177.85   54
 43  \w    -79.00 -51.00   0.50    2.85    --  -66.00 -55.00-177.85   56
 44  \w    -82.00 -55.00   0.50    2.85    --  -70.00 -56.00  -2.22   54
 45  \w    -82.00 -56.00   0.50    2.85    --  -70.00 -54.00-127.17   52
 46  \w    -85.00 -59.00   0.50    2.85    --  -74.00 -55.00 -52.97   52
 47  \w    -90.00 -63.00   0.50    2.85    --  -78.00 -56.00  53.88   54
 48  \w    -91.00 -64.00   0.50    2.85    --  -78.00 -56.00 -14.44   54
 49  \w    -89.00 -64.00   0.50    2.85    --  -78.00 -56.00  20.85   50
 50  \w    -91.00 -64.00   0.50    2.85    --  -78.00 -56.00 125.12   54
 51  \w   -112.00 -64.00   0.50    2.85    --  -78.00 -56.00 172.63   96
 52  \w    -95.00 -68.00   0.50   10.63    --  -82.00 -55.00  73.65   54
 53  \w   -100.00 -75.00   0.50   10.63    --  -86.25 -51.00 -47.14   50
 54  \w   -114.00 -72.00   0.50   10.63    --  -86.25 -54.00 -27.04   84
 55  \w   -140.00-113.00   0.50   10.63    --  -86.25 -53.00 102.45   54
 56  \w   -106.00 -72.00   0.50   10.63    --  -86.25 -55.00 151.79   68
 57  \w   -105.00 -78.00   0.50   10.63    --  -86.25 -56.00-100.97   54
 58  \w    -99.00 -72.00   0.50   10.63    --  -86.25 -55.00  66.25   54
 59  \w    -99.00 -72.00   0.50   10.63    --  -86.25 -54.00 -64.15   54
 60  \w   -111.00 -72.00   0.50   10.63    --  -86.25 -53.00  37.64   78
 61  \w   -100.00 -72.00   0.50   10.63    --  -86.25 -55.00-162.70   56
 62  \w   -101.00 -72.00   0.50   10.63    --  -86.25 -54.00-121.04   58
 63  \w   -103.00 -72.00   0.50   10.63    --  -86.25 -55.00 -81.24   62
 64  \w   -100.00 -73.00   0.50   10.63    --  -86.25 -55.00-131.82   54
 65  \w    -85.00 -59.00   0.50   10.63    --  -86.25  70.00 158.00   52
 66  \w   -103.00 -73.00   0.50   10.63    --  -86.25 -50.00 121.03   60
 67  \w   -100.00 -72.00   0.50   10.63    --  -86.25 -53.00 102.45   56
 68  \w   -105.00 -73.00   0.50   10.63    --  -86.25 -51.00-149.42   64
 69  \w   -162.00-101.00   0.50   10.63    --  -86.25 -94.00 150.00  122
 70  \w   -145.00-120.00   0.50   10.63    --  -86.25 -55.00 -81.24   50
 71  \w     95.00 162.00   0.50   10.63    --  107.75  45.00  60.00  134
 72  \w    138.00 173.00   0.50   10.63    --  107.75  45.00 -30.00   70
 73  \w     92.00 133.00   0.50   10.63    --  107.75  61.00 -90.00   82
 74  \w     98.00 126.00   0.50   10.63    --  107.75  45.00 -30.00   56
 75  \w    110.00 140.00   0.50   10.63    --  107.75 178.00 120.00   60
 76  \w    149.00 176.00   0.50   10.63    --  107.75  61.00-180.00   54
 77  \w     38.00  65.00   0.50   10.63    --  107.75 -94.00  30.00   54
 78  \w    103.00 163.00   0.50   10.63    --  107.75  45.00 -60.00  120
 79  \w     80.00 106.00   0.50   10.63    --  107.75 -94.00  60.00   52
 80  \w     92.00 127.00   0.50   10.63    --  107.75  61.00-180.00   70
 81  \w     37.00  76.00   0.50   10.63    --  107.75 -94.00  60.00   78
 82  \w    105.00 151.00   0.50   10.63    --  107.75 111.00 -90.00   92
 83  \w    132.00 159.00   0.50   10.63    --  107.75  45.00-120.00   54
 84  \w    153.00 178.00   0.50   10.63    --  107.75  61.00-120.00   50
 85  \w     37.00  75.00   0.50   10.63    --  107.75-111.00-150.00   76
 86  \w     97.00 130.00   0.50   10.63    --  107.75  45.00-120.00   66
 87  \w     63.00 108.00   0.50   10.63    --  107.75-111.00-120.00   90
 88  \w     93.00 118.00   0.50   10.63    --  107.75  61.00-120.00   50
 89  \w     95.00 163.00   0.50   10.63    --  107.75  61.00 150.00  136
 90  \w     33.00 102.00   0.50   10.63    --  107.75 -94.00   0.00  138
 91  \w     83.00 109.00   0.50   10.63    --  107.75-111.00 -60.00   52
 92  \w     53.00 106.00   0.50   10.63    --  107.75 -94.00 -90.00  106
 93  \w     96.00 127.00   0.50   10.63    --  107.75  45.00   0.00   62
 94  \w     93.00 151.00   0.50   10.63    --  107.75  61.00 120.00  116
 95  \w    119.00 171.00   0.50   10.63    --  107.75  15.00  60.00  104
 96  \w    153.00 178.00   0.50   10.63    --  107.75  61.00   0.00   50
 97  \w     92.00 120.00   0.50   10.63    --  107.75  61.00   0.00   56
 98  \w     95.00 121.00   0.50   10.63    --  107.75  61.00  30.00   52
 99  \w     94.00 143.00   0.50   10.63    --  107.75  64.00 -14.69   98
100  \w    126.00 163.00   0.50   10.63    --  107.75 111.00  90.00   74
101  \w    105.00 130.00   0.50   10.63    --  107.75 -77.00  60.00   50
102  \w     42.00  69.00   0.50   10.63    --  107.75 -77.00  60.00   54
103  \w     80.00 107.00   0.50   10.63    --  107.75-111.00 120.00   54
104  \w     36.00  72.00   0.50   10.63    --  107.75-111.00 120.00   72
105  \w     80.00 123.00   0.50   10.63    --  107.75 -61.00 120.00   86
106  \w     39.00  69.00   0.50   10.63    --  107.75 -61.00 120.00   60
107  \w    148.00 177.00   0.50   10.63    --  107.75  56.00-162.43   58
108  \w    145.00 178.00   0.50   10.63    --  107.75  61.00-150.00   66
109  \w    102.00 155.00   0.50   10.63    --  107.75  65.00 138.06  106
110  \w     97.00 133.00   0.50   10.63    --  107.75  49.00  35.94   72
111  \w     31.00 117.00   0.50   10.63    --  107.75 -15.00 150.00  172
112  \w     94.00 142.00   0.50   10.63    --  107.75  56.00-162.43   96
113  \w    139.00 166.00   0.50   10.63    --  107.75  61.00  90.00   54
114  \w     99.00 140.00   0.50   10.63    --  107.75  45.00 -90.00   82
115  \w    137.00 167.00   0.50   10.63    --  107.75  61.00 -60.00   60
116  \w     37.00  71.00   0.50   10.63    --  107.75-111.00  30.00   68
117  \w     84.00 109.00   0.50   10.63    --  107.75-111.00  30.00   50
118  \w     80.00 106.00   0.50   10.63    --  107.75 -94.00-180.00   52
119  \w     59.00 109.00   0.50   10.63    --  107.75-111.00   0.00  100
120  \w    106.00 131.00   0.50   10.63    --  107.75  77.00-120.00   50
121  \w    143.00 174.00   0.50   10.63    --  107.75  77.00-120.00   62
122  \w    137.00 176.00   0.50   10.63    --  107.75  77.00  60.00   78
123  \w    104.00 171.00   0.50   10.63    --  107.75  77.00  90.00  134
124  \w    132.00 168.00   0.50   10.63    --  107.75  15.00  30.00   72
125  \w     92.00 120.00   0.50   10.63    --  107.75  61.00 -60.00   56
126  \w     62.00  89.00   0.50   10.63    --  107.75 178.00 120.00   54
127  \w     92.00 118.00   0.50   10.63    --  107.75  61.00  90.00   52
128  \w    111.00 138.00   0.50   10.63    --  107.75  30.00 -90.00   54
129  \w    142.00 170.00   0.50   10.63    --  107.75  30.00 -90.00   56
130  \w    103.00 130.00   0.50   10.63    --  107.75  30.00 120.00   54
131  \w     96.00 123.00   0.50   10.63    --  107.75  61.00-150.00   54
132  \w    125.00 178.00   0.50   10.63    --  107.75  45.00-180.00  106
133  \w     76.00 109.00   0.50   10.63    --  107.75-111.00-180.00   66
134  \w     90.00 115.00   0.50   10.63    --  107.75 -67.00  90.72   50
135  \w     40.00  76.00   0.50   10.63    --  107.75 -67.00  90.72   72
136  \w    141.00 166.00   0.50   10.63    --  107.75  30.00-150.00   50
137  \w     98.00 135.00   0.50   10.63    --  107.75  45.00  90.00   74
138  \w     41.00  66.00   0.50   10.63    --  107.75-111.00-180.00   50
139  \w     92.00 125.00   0.50   10.63    --  107.75  61.00  60.00   66
140  \w    148.00 173.00   0.50   10.63    --  107.75  45.00 150.00   50
141  \w    144.00 171.00   0.50   10.63    --  107.75  45.00 120.00   54
142  \w     93.00 145.00   0.50   10.63    --  107.75  61.00 -30.00  104
143  \w     84.00 109.00   0.50   10.63    --  107.75-111.00 150.00   50
144  \w     39.00  65.00   0.50   10.63    --  107.75-111.00 150.00   52
145  \w     97.00 123.00   0.50   10.63    --  107.75  45.00 120.00   52
146  \w     64.00 109.00   0.50   10.63    --  107.75-111.00 -90.00   90
147  \w     44.00  69.00   0.50   10.63    --  107.75 -94.00  90.00   50
148  \w     98.00 123.00   0.50   10.63    --  107.75  45.00 150.00   50
149  \w     92.00 120.00   0.50   10.63    --  107.75 -77.00-150.00   56
150  \w    104.00 129.00   0.50   10.63    --  107.75  30.00-150.00   50
151  \w     96.00 122.00   0.50   10.63    --  107.75  45.00  30.00   52
152  \w     57.00  82.00   0.50   10.63    --  107.75 -77.00-150.00   50
153  \w     31.00 109.00   0.50   10.63    --  107.75 -30.00 150.00  156
154  \w     80.00 111.00   0.50   10.63    --  107.75 -45.00-150.00   62
155  \w     37.00  87.00   0.50   10.63    --  107.75 -30.00 120.00  100
156  \w     83.00 122.00   0.50   10.63    --  107.75 -61.00-120.00   78
157  \w     50.00  82.00   0.50   10.63    --  107.75 -61.00-120.00   64
158  \w    142.00 171.00   0.50   10.63    --  107.75  61.00 -90.00   58
159  \w     81.00 106.00   0.50   10.63    --  107.75 -94.00  30.00   50
160  \w     84.00 109.00   0.50   10.63    --  107.75-111.00-150.00   50
;
_diffrn_measurement_device 'four-circle diffractometer'
_diffrn_measurement_device_type 'XtaLAB Synergy, Dualflex, Pilatus 200K'
_diffrn_measurement_method '\w scans'
_diffrn_orient_matrix_type 'CrysAlisPro convention (1999,Acta A55,543-557)'
_diffrn_orient_matrix_UB_11 0.1550394000
_diffrn_orient_matrix_UB_12 0.0712239000
_diffrn_orient_matrix_UB_13 0.0036041000
_diffrn_orient_matrix_UB_21 -0.0977518000
_diffrn_orient_matrix_UB_22 0.0328993000
_diffrn_orient_matrix_UB_23 -0.0827897000
_diffrn_orient_matrix_UB_31 -0.0486006000
_diffrn_orient_matrix_UB_32 0.0987434000
_diffrn_orient_matrix_UB_33 0.0641593000
_diffrn_radiation_monochromator mirror
_diffrn_radiation_probe x-ray
_diffrn_radiation_type 'Cu K\a'
_diffrn_radiation_wavelength 1.54184
_diffrn_reflns_av_R_equivalents 0.0817
_diffrn_reflns_av_unetI/netI 0.0316
_diffrn_reflns_Laue_measured_fraction_full 1.000
_diffrn_reflns_Laue_measured_fraction_max 0.983
_diffrn_reflns_limit_h_max 10
_diffrn_reflns_limit_h_min -10
_diffrn_reflns_limit_k_max 16
_diffrn_reflns_limit_k_min -16
_diffrn_reflns_limit_l_max 20
_diffrn_reflns_limit_l_min -20
_diffrn_reflns_number 57628
_diffrn_reflns_point_group_measured_fraction_full 1.000
_diffrn_reflns_point_group_measured_fraction_max 0.983
_diffrn_reflns_theta_full 67.684
_diffrn_reflns_theta_max 79.978
_diffrn_reflns_theta_min 3.006
_diffrn_source 'micro-focus sealed X-ray tube'
_diffrn_source_type 'PhotonJet (Cu) X-ray Source'
_exptl_absorpt_coefficient_mu 9.636
_exptl_absorpt_correction_T_max 0.845
_exptl_absorpt_correction_T_min 0.484
_exptl_absorpt_correction_type gaussian
_exptl_absorpt_process_details
;
CrysAlisPro 1.171.42.81a (Rigaku Oxford Diffraction, 2023)
Numerical absorption correction based on gaussian integration over
a multifaceted crystal model
Empirical absorption correction using spherical harmonics,
implemented in SCALE3 ABSPACK scaling algorithm.
;
_exptl_crystal_colour 'clear yellowish colourless'
_exptl_crystal_colour_lustre clear
_exptl_crystal_colour_modifier yellowish
_exptl_crystal_colour_primary colourless
_exptl_crystal_density_diffrn 1.655
_exptl_crystal_description plate
_exptl_crystal_F_000 789
_exptl_crystal_size_max 0.068
_exptl_crystal_size_mid 0.047
_exptl_crystal_size_min 0.021
_refine_diff_density_max 1.537
_refine_diff_density_min -2.984
_refine_diff_density_rms 0.198
_refine_ls_extinction_coef 0.0024(2)
_refine_ls_extinction_expression Fc^*^=kFc[1+0.001xFc^2^\l^3^/sin(2\q)]^-1/4^
_refine_ls_extinction_method 'SHELXL-2018/3 (Sheldrick 2018)'
_refine_ls_goodness_of_fit_ref 1.082
_refine_ls_hydrogen_treatment constr
_refine_ls_matrix_type full
_refine_ls_number_parameters 384
_refine_ls_number_reflns 6827
_refine_ls_number_restraints 12
_refine_ls_restrained_S_all 1.086
_refine_ls_R_factor_all 0.0609
_refine_ls_R_factor_gt 0.0558
_refine_ls_shift/su_max 0.006
_refine_ls_shift/su_mean 0.000
_refine_ls_structure_factor_coef Fsqd
_refine_ls_weighting_details 'w=1/[\s^2^(Fo^2^)+(0.0840P)^2^+7.1712P] where P=(Fo^2^+2Fc^2^)/3'
_refine_ls_weighting_scheme calc
_refine_ls_wR_factor_gt 0.1477
_refine_ls_wR_factor_ref 0.1523
_reflns_Friedel_coverage 0.000
_reflns_number_gt 6199
_reflns_number_total 6827
_reflns_threshold_expression 'I > 2\s(I)'
_cod_data_source_file d3dt03992g2.cif
_cod_data_source_block mlb_562
_cod_depositor_comments 'Adding full bibliography for 7714872--7714877.cif.'
_cod_database_code 7714874
_shelx_shelxl_version_number 2018/3
_chemical_oxdiff_formula 'C26 H43 N1 P3 F6 Re1'
_shelx_space_group_comment
;
The symmetry employed for this shelxl refinement is uniquely defined
by the following loop, which should always be used as a source of
symmetry information in preference to the above space-group names.
They are only intended as comments.
;
_shelx_estimated_absorpt_t_max 0.823
_shelx_estimated_absorpt_t_min 0.560
_reflns_odcompleteness_completeness 97.93
_reflns_odcompleteness_iscentric 1
_reflns_odcompleteness_theta 80.07
_olex2_refinement_description
;
1. Fixed Uiso
 At 1.2 times of:
  All C(H) groups, All C(H,H) groups
 At 1.5 times of:
  All C(H,H,H) groups
2. Uiso/Uaniso restraints and constraints
P3 \\sim Br1: within 4A with sigma of 0.001 and sigma for terminal atoms of
0.002 within 4A
Uanis(Br1) \\sim Ueq: with sigma of 0.001 and sigma for terminal atoms of 0.002
3. Others
 Sof(Br1)=1-FVAR(1)
 Sof(P3)=Sof(F1)=Sof(F2)=Sof(F3)=Sof(F4)=Sof(F5)=Sof(F6)=FVAR(1)
4.a Secondary CH2 refined with riding coordinates:
 C1(H1a,H1b), C7(H7a,H7b)
4.b Aromatic/amide H refined with riding coordinates:
 C3(H3), C4(H4), C5(H5)
4.c Idealised Me refined as rotating group:
 C9(H9a,H9b,H9c), C10(H10a,H10b,H10c), C11(H11a,H11b,H11c), C13(H13a,H13b,
 H13c), C14(H14a,H14b,H14c), C15(H15a,H15b,H15c), C17(H17a,H17b,H17c), C18(H18a,
 H18b,H18c), C19(H19a,H19b,H19c), C21(H21a,H21b,H21c), C22(H22a,H22b,H22c),
 C23(H23a,H23b,H23c)
;
_olex2_submission_special_instructions 'No special instructions were received'
_oxdiff_exptl_absorpt_empirical_details
;
Empirical correction (ABSPACK) includes:
- Absorption correction using spherical harmonics
- Frame scaling
;
_oxdiff_exptl_absorpt_empirical_full_max 5.009
_oxdiff_exptl_absorpt_empirical_full_min 0.252

loop_
_space_group_symop_operation_xyz
'x, y, z'
'-x, -y, -z'

loop_
_atom_site_label
_atom_site_type_symbol
_atom_site_fract_x
_atom_site_fract_y
_atom_site_fract_z
_atom_site_U_iso_or_equiv
_atom_site_adp_type
_atom_site_occupancy
_atom_site_site_symmetry_order
_atom_site_calc_flag
_atom_site_refinement_flags_posn
_atom_site_refinement_flags_adp
_atom_site_refinement_flags_occupancy
_atom_site_disorder_assembly
_atom_site_disorder_group
Re1 Re 0.50393(3) 0.19679(2) 0.70065(2) 0.03962(14) Uani 1 1 d . . . . .
P1 P 0.3382(2) 0.32897(14) 0.64665(12) 0.0431(4) Uani 1 1 d . . . . .
P2 P 0.6385(2) 0.09546(15) 0.80425(13) 0.0439(4) Uani 1 1 d . . . . .
O1 O 0.8208(8) 0.3648(6) 0.7709(7) 0.093(3) Uani 1 1 d . . . . .
O2 O 0.6310(10) 0.1014(7) 0.5340(5) 0.082(2) Uani 1 1 d . . . . .
O3 O 0.1996(8) 0.0191(5) 0.6249(5) 0.0673(16) Uani 1 1 d . . . . .
N1 N 0.4270(7) 0.2768(4) 0.8233(3) 0.0369(11) Uani 1 1 d . . . . .
C1 C 0.2095(9) 0.3457(6) 0.7257(5) 0.0480(16) Uani 1 1 d . . . . .
H1A H 0.168159 0.417746 0.732614 0.058 Uiso 1 1 calc R U . . .
H1B H 0.113085 0.288414 0.699307 0.058 Uiso 1 1 calc R U . . .
C2 C 0.3010(8) 0.3383(6) 0.8182(5) 0.0416(14) Uani 1 1 d . . . . .
C3 C 0.2531(10) 0.3902(6) 0.8937(5) 0.0519(17) Uani 1 1 d . . . . .
H3 H 0.165320 0.433596 0.888493 0.062 Uiso 1 1 calc R U . . .
C4 C 0.3340(11) 0.3785(7) 0.9772(6) 0.061(2) Uani 1 1 d . . . . .
H4 H 0.300917 0.412574 1.029823 0.073 Uiso 1 1 calc R U . . .
C5 C 0.4641(11) 0.3167(7) 0.9834(5) 0.0566(19) Uani 1 1 d . . . . .
H5 H 0.521230 0.308492 1.040525 0.068 Uiso 1 1 calc R U . . .
C6 C 0.5108(9) 0.2666(6) 0.9057(4) 0.0425(14) Uani 1 1 d . . . . .
C7 C 0.6563(10) 0.2031(7) 0.9103(5) 0.0518(17) Uani 1 1 d . . . . .
H7A H 0.667547 0.169474 0.960437 0.062 Uiso 1 1 calc R U . . .
H7B H 0.757481 0.254312 0.924508 0.062 Uiso 1 1 calc R U . . .
C8 C 0.8581(9) 0.0645(7) 0.8123(6) 0.0531(18) Uani 1 1 d . . . . .
C9 C 0.9531(12) 0.0624(10) 0.9056(7) 0.074(3) Uani 1 1 d . . . . .
H9A H 0.970696 0.136154 0.948129 0.111 Uiso 1 1 calc R U . . .
H9B H 1.059801 0.037144 0.903291 0.111 Uiso 1 1 calc R U . . .
H9C H 0.890851 0.012375 0.926106 0.111 Uiso 1 1 calc R U . . .
C10 C 0.9512(10) 0.1524(8) 0.7887(8) 0.071(3) Uani 1 1 d . . . . .
H10A H 0.899385 0.151138 0.725755 0.106 Uiso 1 1 calc R U . . .
H10B H 1.065715 0.138292 0.795271 0.106 Uiso 1 1 calc R U . . .
H10C H 0.948334 0.224390 0.829811 0.106 Uiso 1 1 calc R U . . .
C11 C 0.8543(12) -0.0450(8) 0.7412(7) 0.064(2) Uani 1 1 d . . . . .
H11A H 0.806493 -0.104791 0.758245 0.096 Uiso 1 1 calc R U . . .
H11B H 0.966658 -0.056506 0.738428 0.096 Uiso 1 1 calc R U . . .
H11C H 0.787340 -0.043510 0.681416 0.096 Uiso 1 1 calc R U . . .
C12 C 0.5145(10) -0.0264(6) 0.8139(6) 0.0548(18) Uani 1 1 d . . . . .
C13 C 0.6030(13) -0.0754(9) 0.8883(8) 0.078(3) Uani 1 1 d . . . . .
H13A H 0.694189 -0.111463 0.870917 0.117 Uiso 1 1 calc R U . . .
H13B H 0.525293 -0.129199 0.895890 0.117 Uiso 1 1 calc R U . . .
H13C H 0.645995 -0.017019 0.945788 0.117 Uiso 1 1 calc R U . . .
C14 C 0.4633(12) -0.1169(7) 0.7222(7) 0.067(2) Uani 1 1 d . . . . .
H14A H 0.439430 -0.083461 0.672368 0.101 Uiso 1 1 calc R U . . .
H14B H 0.364867 -0.163274 0.718648 0.101 Uiso 1 1 calc R U . . .
H14C H 0.553162 -0.161560 0.717105 0.101 Uiso 1 1 calc R U . . .
C15 C 0.3605(10) 0.0143(7) 0.8389(7) 0.060(2) Uani 1 1 d . . . . .
H15A H 0.392274 0.064221 0.900931 0.090 Uiso 1 1 calc R U . . .
H15B H 0.284978 -0.048273 0.835390 0.090 Uiso 1 1 calc R U . . .
H15C H 0.305828 0.052988 0.796358 0.090 Uiso 1 1 calc R U . . .
C16 C 0.4464(10) 0.4715(6) 0.6704(5) 0.0530(18) Uani 1 1 d . . . . .
C17 C 0.5162(11) 0.5179(6) 0.7747(5) 0.0576(19) Uani 1 1 d . . . . .
H17A H 0.425340 0.532292 0.802312 0.086 Uiso 1 1 calc R U . . .
H17B H 0.588843 0.586286 0.789522 0.086 Uiso 1 1 calc R U . . .
H17C H 0.578714 0.464667 0.798534 0.086 Uiso 1 1 calc R U . . .
C18 C 0.5870(11) 0.4640(7) 0.6251(6) 0.063(2) Uani 1 1 d . . . . .
H18A H 0.644250 0.401337 0.633670 0.094 Uiso 1 1 calc R U . . .
H18B H 0.664561 0.531401 0.652842 0.094 Uiso 1 1 calc R U . . .
H18C H 0.541845 0.454566 0.559941 0.094 Uiso 1 1 calc R U . . .
C19 C 0.3363(13) 0.5528(7) 0.6390(7) 0.068(2) Uani 1 1 d . . . . .
H19A H 0.401971 0.624219 0.655003 0.102 Uiso 1 1 calc R U . . .
H19B H 0.247895 0.560308 0.668969 0.102 Uiso 1 1 calc R U . . .
H19C H 0.288405 0.526074 0.572913 0.102 Uiso 1 1 calc R U . . .
C20 C 0.1819(10) 0.2906(7) 0.5306(5) 0.0548(19) Uani 1 1 d . . . . .
C21 C 0.2707(14) 0.3041(8) 0.4598(6) 0.072(3) Uani 1 1 d . . . . .
H21A H 0.304707 0.382065 0.470499 0.107 Uiso 1 1 calc R U . . .
H21B H 0.195893 0.273690 0.398494 0.107 Uiso 1 1 calc R U . . .
H21C H 0.368016 0.265303 0.465638 0.107 Uiso 1 1 calc R U . . .
C22 C 0.0341(12) 0.3555(9) 0.5284(7) 0.077(3) Uani 1 1 d . . . . .
H22A H -0.026617 0.338330 0.568871 0.115 Uiso 1 1 calc R U . . .
H22B H -0.038528 0.335524 0.466166 0.115 Uiso 1 1 calc R U . . .
H22C H 0.073064 0.434022 0.548729 0.115 Uiso 1 1 calc R U . . .
C23 C 0.1153(11) 0.1683(7) 0.5027(6) 0.063(2) Uani 1 1 d . . . . .
H23A H 0.206636 0.124317 0.500653 0.095 Uiso 1 1 calc R U . . .
H23B H 0.035398 0.147963 0.442500 0.095 Uiso 1 1 calc R U . . .
H23C H 0.061658 0.154682 0.547236 0.095 Uiso 1 1 calc R U . . .
C24 C 0.7085(9) 0.3067(7) 0.7488(7) 0.058(2) Uani 1 1 d . . . . .
C25 C 0.5801(11) 0.1337(7) 0.5964(7) 0.062(2) Uani 1 1 d . . . . .
C26 C 0.3064(10) 0.0836(6) 0.6516(5) 0.0504(17) Uani 1 1 d . . . . .
P3 P 1.0386(7) 0.6871(5) 0.8209(4) 0.0584(10) Uani 0.722(6) 1 d . U P A 1
F1 F 1.0682(15) 0.7334(10) 0.7390(7) 0.114(4) Uani 0.722(6) 1 d . . P A 1
F2 F 1.1061(14) 0.8048(8) 0.8834(6) 0.106(4) Uani 0.722(6) 1 d . . P A 1
F3 F 1.0118(17) 0.6425(10) 0.9056(10) 0.129(4) Uani 0.722(6) 1 d . . P A 1
F4 F 1.0006(12) 0.5738(7) 0.7503(8) 0.101(3) Uani 0.722(6) 1 d . . P A 1
F5 F 0.8552(9) 0.7145(6) 0.7991(8) 0.092(3) Uani 0.722(6) 1 d . . P A 1
F6 F 1.2193(14) 0.6648(13) 0.8486(8) 0.145(6) Uani 0.722(6) 1 d . . P A 1
Br1 Br 1.0224(7) 0.6776(5) 0.8467(4) 0.0548(10) Uani 0.278(6) 1 d . U P A 2

loop_
_atom_site_aniso_label
_atom_site_aniso_U_11
_atom_site_aniso_U_22
_atom_site_aniso_U_33
_atom_site_aniso_U_23
_atom_site_aniso_U_13
_atom_site_aniso_U_12
Re1 0.04078(19) 0.03698(19) 0.0395(2) 0.01253(12) 0.00807(12) -0.00134(11)
P1 0.0454(9) 0.0390(9) 0.0403(8) 0.0145(7) 0.0028(7) -0.0047(7)
P2 0.0427(8) 0.0437(9) 0.0475(9) 0.0172(7) 0.0121(7) 0.0066(7)
O1 0.053(4) 0.062(4) 0.149(8) 0.039(5) -0.002(4) -0.013(3)
O2 0.102(5) 0.096(5) 0.057(4) 0.014(4) 0.049(4) 0.012(4)
O3 0.062(3) 0.053(3) 0.074(4) 0.017(3) 0.004(3) -0.021(3)
N1 0.043(3) 0.033(3) 0.031(2) 0.006(2) 0.007(2) 0.002(2)
C1 0.044(3) 0.050(4) 0.049(4) 0.021(3) 0.002(3) 0.009(3)
C2 0.043(3) 0.040(3) 0.040(3) 0.014(3) 0.007(3) 0.001(3)
C3 0.055(4) 0.045(4) 0.051(4) 0.009(3) 0.012(3) 0.008(3)
C4 0.068(5) 0.060(5) 0.048(4) 0.009(4) 0.011(4) 0.013(4)
C5 0.068(5) 0.058(5) 0.041(4) 0.014(3) 0.008(3) 0.012(4)
C6 0.054(4) 0.041(3) 0.030(3) 0.009(3) 0.009(3) 0.004(3)
C7 0.052(4) 0.059(4) 0.044(4) 0.019(3) 0.007(3) 0.011(3)
C8 0.044(4) 0.057(4) 0.062(5) 0.024(4) 0.013(3) 0.017(3)
C9 0.063(5) 0.093(7) 0.074(6) 0.032(6) 0.021(5) 0.027(5)
C10 0.037(4) 0.074(6) 0.106(8) 0.036(5) 0.017(4) 0.012(4)
C11 0.062(5) 0.064(5) 0.075(6) 0.021(4) 0.030(4) 0.019(4)
C12 0.063(5) 0.043(4) 0.072(5) 0.029(4) 0.029(4) 0.009(3)
C13 0.080(6) 0.078(6) 0.109(8) 0.063(6) 0.043(6) 0.031(5)
C14 0.073(6) 0.040(4) 0.090(7) 0.015(4) 0.030(5) -0.002(4)
C15 0.058(4) 0.060(5) 0.080(6) 0.038(4) 0.029(4) 0.010(4)
C16 0.064(4) 0.041(4) 0.051(4) 0.020(3) 0.005(3) -0.006(3)
C17 0.071(5) 0.042(4) 0.050(4) 0.011(3) 0.005(4) -0.008(3)
C18 0.068(5) 0.057(5) 0.062(5) 0.027(4) 0.009(4) -0.012(4)
C19 0.087(6) 0.043(4) 0.067(5) 0.022(4) 0.005(5) 0.001(4)
C20 0.056(4) 0.052(4) 0.047(4) 0.023(3) -0.008(3) -0.003(3)
C21 0.091(7) 0.067(6) 0.049(4) 0.025(4) -0.001(4) -0.007(5)
C22 0.064(5) 0.082(7) 0.072(6) 0.032(5) -0.010(5) 0.004(5)
C23 0.062(5) 0.056(5) 0.049(4) 0.009(4) -0.012(4) -0.011(4)
C24 0.041(4) 0.052(4) 0.080(6) 0.028(4) 0.006(4) -0.002(3)
C25 0.061(5) 0.051(4) 0.069(5) 0.023(4) 0.003(4) -0.006(4)
C26 0.050(4) 0.046(4) 0.048(4) 0.013(3) 0.005(3) -0.007(3)
P3 0.0565(13) 0.0548(13) 0.057(2) 0.0124(15) 0.0078(15) 0.0116(10)
F1 0.119(8) 0.130(9) 0.090(7) 0.036(6) 0.018(6) 0.025(7)
F2 0.145(9) 0.078(6) 0.065(5) 0.018(4) -0.011(5) -0.039(6)
F3 0.143(11) 0.113(9) 0.140(11) 0.047(8) 0.043(8) 0.010(8)
F4 0.087(6) 0.058(5) 0.128(8) -0.010(5) 0.018(6) 0.005(4)
F5 0.055(4) 0.061(4) 0.160(9) 0.039(5) 0.024(5) 0.006(3)
F6 0.089(7) 0.204(14) 0.103(8) 0.014(8) -0.017(6) 0.065(8)
Br1 0.0541(12) 0.0536(12) 0.0553(19) 0.0154(13) 0.0131(13) 0.0074(9)

loop_
_atom_type_symbol
_atom_type_description
_atom_type_scat_dispersion_real
_atom_type_scat_dispersion_imag
_atom_type_scat_source
C C 0.0181 0.0091 'International Tables Vol C Tables 4.2.6.8 and 6.1.1.4'
H H 0.0000 0.0000 'International Tables Vol C Tables 4.2.6.8 and 6.1.1.4'
Br Br -0.6763 1.2805 'International Tables Vol C Tables 4.2.6.8 and 6.1.1.4'
F F 0.0727 0.0534 'International Tables Vol C Tables 4.2.6.8 and 6.1.1.4'
N N 0.0311 0.0180 'International Tables Vol C Tables 4.2.6.8 and 6.1.1.4'
O O 0.0492 0.0322 'International Tables Vol C Tables 4.2.6.8 and 6.1.1.4'
P P 0.2955 0.4335 'International Tables Vol C Tables 4.2.6.8 and 6.1.1.4'
Re Re -5.2083 5.8923 'International Tables Vol C Tables 4.2.6.8 and 6.1.1.4'

loop_
_exptl_crystal_face_index_h
_exptl_crystal_face_index_k
_exptl_crystal_face_index_l
_exptl_crystal_face_perp_dist
0 0 1 0.0034
0 0 -1 0.0177
-1 2 2 0.0181
-3 7 -5 0.0319
-5 0 6 0.0224
3 -5 -5 0.0133
-4 4 6 0.0187
4 4 -3 0.0371
-3 1 -7 0.0228
1 -4 -7 0.0145
1 -8 5 0.0124
-3 6 -6 0.0304
-3 1 9 0.0082
1 -1 -10 0.0215
0 -1 -9 0.0162
3 -4 6 0.0173
3 -7 2 0.0141
-4 6 -1 0.0269
-4 -4 -1 0.0302
2 -7 -3 0.0138
-3 -6 6 0.0248

loop_
_geom_angle_atom_site_label_1
_geom_angle_atom_site_label_2
_geom_angle_atom_site_label_3
_geom_angle
_geom_angle_site_symmetry_1
_geom_angle_site_symmetry_3
_geom_angle_publ_flag
P1 Re1 P2 159.03(7) . . ?
N1 Re1 P1 79.41(14) . . ?
N1 Re1 P2 79.63(14) . . ?
C24 Re1 P1 91.5(2) . . ?
C24 Re1 P2 88.4(2) . . ?
C24 Re1 N1 89.0(3) . . ?
C25 Re1 P1 100.3(3) . . ?
C25 Re1 P2 100.7(3) . . ?
C25 Re1 N1 176.9(3) . . ?
C25 Re1 C24 87.9(4) . . ?
C25 Re1 C26 90.5(3) . . ?
C26 Re1 P1 90.2(2) . . ?
C26 Re1 P2 90.5(2) . . ?
C26 Re1 N1 92.5(3) . . ?
C26 Re1 C24 177.9(3) . . ?
C1 P1 Re1 97.7(2) . . ?
C1 P1 C16 104.5(4) . . ?
C1 P1 C20 103.4(4) . . ?
C16 P1 Re1 117.1(3) . . ?
C16 P1 C20 108.6(3) . . ?
C20 P1 Re1 122.2(3) . . ?
C7 P2 Re1 96.7(2) . . ?
C7 P2 C8 104.0(4) . . ?
C7 P2 C12 104.4(4) . . ?
C8 P2 Re1 120.8(3) . . ?
C12 P2 Re1 118.7(3) . . ?
C12 P2 C8 108.8(4) . . ?
C2 N1 Re1 120.9(4) . . ?
C2 N1 C6 119.5(6) . . ?
C6 N1 Re1 119.5(4) . . ?
P1 C1 H1A 109.0 . . ?
P1 C1 H1B 109.0 . . ?
H1A C1 H1B 107.8 . . ?
C2 C1 P1 112.8(5) . . ?
C2 C1 H1A 109.0 . . ?
C2 C1 H1B 109.0 . . ?
N1 C2 C1 117.9(6) . . ?
N1 C2 C3 121.9(6) . . ?
C3 C2 C1 120.2(7) . . ?
C2 C3 H3 120.3 . . ?
C2 C3 C4 119.3(7) . . ?
C4 C3 H3 120.3 . . ?
C3 C4 H4 120.4 . . ?
C3 C4 C5 119.3(8) . . ?
C5 C4 H4 120.4 . . ?
C4 C5 H5 120.1 . . ?
C4 C5 C6 119.9(7) . . ?
C6 C5 H5 120.1 . . ?
N1 C6 C5 120.1(7) . . ?
N1 C6 C7 118.4(6) . . ?
C5 C6 C7 121.5(6) . . ?
P2 C7 H7A 109.0 . . ?
P2 C7 H7B 109.0 . . ?
C6 C7 P2 112.9(5) . . ?
C6 C7 H7A 109.0 . . ?
C6 C7 H7B 109.0 . . ?
H7A C7 H7B 107.8 . . ?
C9 C8 P2 113.7(6) . . ?
C9 C8 C10 107.0(8) . . ?
C9 C8 C11 110.6(7) . . ?
C10 C8 P2 109.3(5) . . ?
C10 C8 C11 107.2(8) . . ?
C11 C8 P2 108.8(6) . . ?
C8 C9 H9A 109.5 . . ?
C8 C9 H9B 109.5 . . ?
C8 C9 H9C 109.5 . . ?
H9A C9 H9B 109.5 . . ?
H9A C9 H9C 109.5 . . ?
H9B C9 H9C 109.5 . . ?
C8 C10 H10A 109.5 . . ?
C8 C10 H10B 109.5 . . ?
C8 C10 H10C 109.5 . . ?
H10A C10 H10B 109.5 . . ?
H10A C10 H10C 109.5 . . ?
H10B C10 H10C 109.5 . . ?
C8 C11 H11A 109.5 . . ?
C8 C11 H11B 109.5 . . ?
C8 C11 H11C 109.5 . . ?
H11A C11 H11B 109.5 . . ?
H11A C11 H11C 109.5 . . ?
H11B C11 H11C 109.5 . . ?
C13 C12 P2 114.5(7) . . ?
C13 C12 C14 108.9(8) . . ?
C14 C12 P2 110.1(6) . . ?
C15 C12 P2 107.0(5) . . ?
C15 C12 C13 106.7(7) . . ?
C15 C12 C14 109.6(8) . . ?
C12 C13 H13A 109.5 . . ?
C12 C13 H13B 109.5 . . ?
C12 C13 H13C 109.5 . . ?
H13A C13 H13B 109.5 . . ?
H13A C13 H13C 109.5 . . ?
H13B C13 H13C 109.5 . . ?
C12 C14 H14A 109.5 . . ?
C12 C14 H14B 109.5 . . ?
C12 C14 H14C 109.5 . . ?
H14A C14 H14B 109.5 . . ?
H14A C14 H14C 109.5 . . ?
H14B C14 H14C 109.5 . . ?
C12 C15 H15A 109.5 . . ?
C12 C15 H15B 109.5 . . ?
C12 C15 H15C 109.5 . . ?
H15A C15 H15B 109.5 . . ?
H15A C15 H15C 109.5 . . ?
H15B C15 H15C 109.5 . . ?
C17 C16 P1 106.8(5) . . ?
C18 C16 P1 109.3(6) . . ?
C18 C16 C17 110.1(7) . . ?
C19 C16 P1 115.2(6) . . ?
C19 C16 C17 106.8(7) . . ?
C19 C16 C18 108.6(7) . . ?
C16 C17 H17A 109.5 . . ?
C16 C17 H17B 109.5 . . ?
C16 C17 H17C 109.5 . . ?
H17A C17 H17B 109.5 . . ?
H17A C17 H17C 109.5 . . ?
H17B C17 H17C 109.5 . . ?
C16 C18 H18A 109.5 . . ?
C16 C18 H18B 109.5 . . ?
C16 C18 H18C 109.5 . . ?
H18A C18 H18B 109.5 . . ?
H18A C18 H18C 109.5 . . ?
H18B C18 H18C 109.5 . . ?
C16 C19 H19A 109.5 . . ?
C16 C19 H19B 109.5 . . ?
C16 C19 H19C 109.5 . . ?
H19A C19 H19B 109.5 . . ?
H19A C19 H19C 109.5 . . ?
H19B C19 H19C 109.5 . . ?
C21 C20 P1 108.6(6) . . ?
C22 C20 P1 113.2(7) . . ?
C22 C20 C21 111.7(7) . . ?
C22 C20 C23 107.6(7) . . ?
C23 C20 P1 109.2(5) . . ?
C23 C20 C21 106.3(8) . . ?
C20 C21 H21A 109.5 . . ?
C20 C21 H21B 109.5 . . ?
C20 C21 H21C 109.5 . . ?
H21A C21 H21B 109.5 . . ?
H21A C21 H21C 109.5 . . ?
H21B C21 H21C 109.5 . . ?
C20 C22 H22A 109.5 . . ?
C20 C22 H22B 109.5 . . ?
C20 C22 H22C 109.5 . . ?
H22A C22 H22B 109.5 . . ?
H22A C22 H22C 109.5 . . ?
H22B C22 H22C 109.5 . . ?
C20 C23 H23A 109.5 . . ?
C20 C23 H23B 109.5 . . ?
C20 C23 H23C 109.5 . . ?
H23A C23 H23B 109.5 . . ?
H23A C23 H23C 109.5 . . ?
H23B C23 H23C 109.5 . . ?
O1 C24 Re1 176.6(10) . . ?
O2 C25 Re1 176.0(8) . . ?
O3 C26 Re1 178.3(8) . . ?
F1 P3 F3 178.7(8) . . ?
F2 P3 F1 85.4(6) . . ?
F2 P3 F3 93.4(6) . . ?
F2 P3 F5 92.6(7) . . ?
F4 P3 F1 85.8(7) . . ?
F4 P3 F2 168.1(8) . . ?
F4 P3 F3 95.4(7) . . ?
F4 P3 F5 95.3(6) . . ?
F4 P3 F6 87.8(7) . . ?
F5 P3 F1 90.0(6) . . ?
F5 P3 F3 90.5(7) . . ?
F6 P3 F1 92.1(8) . . ?
F6 P3 F2 84.6(8) . . ?
F6 P3 F3 87.3(8) . . ?
F6 P3 F5 176.3(8) . . ?

loop_
_geom_bond_atom_site_label_1
_geom_bond_atom_site_label_2
_geom_bond_distance
_geom_bond_site_symmetry_2
_geom_bond_publ_flag
Re1 P1 2.4431(18) . ?
Re1 P2 2.4565(17) . ?
Re1 N1 2.215(5) . ?
Re1 C24 2.017(8) . ?
Re1 C25 1.921(11) . ?
Re1 C26 1.998(7) . ?
P1 C1 1.840(8) . ?
P1 C16 1.896(7) . ?
P1 C20 1.898(7) . ?
P2 C7 1.832(8) . ?
P2 C8 1.900(8) . ?
P2 C12 1.899(8) . ?
O1 C24 1.095(10) . ?
O2 C25 1.163(12) . ?
O3 C26 1.105(9) . ?
N1 C2 1.356(9) . ?
N1 C6 1.365(8) . ?
C1 H1A 0.9900 . ?
C1 H1B 0.9900 . ?
C1 C2 1.508(9) . ?
C2 C3 1.374(11) . ?
C3 H3 0.9500 . ?
C3 C4 1.381(11) . ?
C4 H4 0.9500 . ?
C4 C5 1.386(12) . ?
C5 H5 0.9500 . ?
C5 C6 1.392(11) . ?
C6 C7 1.506(10) . ?
C7 H7A 0.9900 . ?
C7 H7B 0.9900 . ?
C8 C9 1.505(12) . ?
C8 C10 1.523(12) . ?
C8 C11 1.537(12) . ?
C9 H9A 0.9800 . ?
C9 H9B 0.9800 . ?
C9 H9C 0.9800 . ?
C10 H10A 0.9800 . ?
C10 H10B 0.9800 . ?
C10 H10C 0.9800 . ?
C11 H11A 0.9800 . ?
C11 H11B 0.9800 . ?
C11 H11C 0.9800 . ?
C12 C13 1.534(12) . ?
C12 C14 1.539(13) . ?
C12 C15 1.533(12) . ?
C13 H13A 0.9800 . ?
C13 H13B 0.9800 . ?
C13 H13C 0.9800 . ?
C14 H14A 0.9800 . ?
C14 H14B 0.9800 . ?
C14 H14C 0.9800 . ?
C15 H15A 0.9800 . ?
C15 H15B 0.9800 . ?
C15 H15C 0.9800 . ?
C16 C17 1.545(11) . ?
C16 C18 1.534(13) . ?
C16 C19 1.529(12) . ?
C17 H17A 0.9800 . ?
C17 H17B 0.9800 . ?
C17 H17C 0.9800 . ?
C18 H18A 0.9800 . ?
C18 H18B 0.9800 . ?
C18 H18C 0.9800 . ?
C19 H19A 0.9800 . ?
C19 H19B 0.9800 . ?
C19 H19C 0.9800 . ?
C20 C21 1.544(13) . ?
C20 C22 1.534(13) . ?
C20 C23 1.541(11) . ?
C21 H21A 0.9800 . ?
C21 H21B 0.9800 . ?
C21 H21C 0.9800 . ?
C22 H22A 0.9800 . ?
C22 H22B 0.9800 . ?
C22 H22C 0.9800 . ?
C23 H23A 0.9800 . ?
C23 H23B 0.9800 . ?
C23 H23C 0.9800 . ?
P3 F1 1.637(13) . ?
P3 F2 1.549(10) . ?
P3 F3 1.658(15) . ?
P3 F4 1.535(10) . ?
P3 F5 1.582(10) . ?
P3 F6 1.544(12) . ?

loop_
_geom_torsion_atom_site_label_1
_geom_torsion_atom_site_label_2
_geom_torsion_atom_site_label_3
_geom_torsion_atom_site_label_4
_geom_torsion
_geom_torsion_site_symmetry_1
_geom_torsion_site_symmetry_2
_geom_torsion_site_symmetry_3
_geom_torsion_site_symmetry_4
_geom_torsion_publ_flag
Re1 P1 C1 C2 34.5(5) . . . . ?
Re1 P1 C16 C17 -59.1(7) . . . . ?
Re1 P1 C16 C18 60.0(6) . . . . ?
Re1 P1 C16 C19 -177.5(6) . . . . ?
Re1 P1 C20 C21 -86.7(6) . . . . ?
Re1 P1 C20 C22 148.6(6) . . . . ?
Re1 P1 C20 C23 28.8(8) . . . . ?
Re1 P2 C7 C6 36.6(6) . . . . ?
Re1 P2 C8 C9 147.5(6) . . . . ?
Re1 P2 C8 C10 28.0(8) . . . . ?
Re1 P2 C8 C11 -88.8(6) . . . . ?
Re1 P2 C12 C13 -173.1(6) . . . . ?
Re1 P2 C12 C14 63.9(6) . . . . ?
Re1 P2 C12 C15 -55.1(7) . . . . ?
Re1 N1 C2 C1 3.1(8) . . . . ?
Re1 N1 C2 C3 -178.8(5) . . . . ?
Re1 N1 C6 C5 179.8(6) . . . . ?
Re1 N1 C6 C7 1.6(8) . . . . ?
P1 C1 C2 N1 -28.2(8) . . . . ?
P1 C1 C2 C3 153.7(6) . . . . ?
N1 C2 C3 C4 -0.8(11) . . . . ?
N1 C6 C7 P2 -29.2(9) . . . . ?
C1 P1 C16 C17 47.7(7) . . . . ?
C1 P1 C16 C18 166.8(5) . . . . ?
C1 P1 C16 C19 -70.7(7) . . . . ?
C1 P1 C20 C21 165.0(6) . . . . ?
C1 P1 C20 C22 40.3(7) . . . . ?
C1 P1 C20 C23 -79.5(7) . . . . ?
C1 C2 C3 C4 177.3(7) . . . . ?
C2 N1 C6 C5 1.7(10) . . . . ?
C2 N1 C6 C7 -176.6(6) . . . . ?
C2 C3 C4 C5 1.4(13) . . . . ?
C3 C4 C5 C6 -0.4(13) . . . . ?
C4 C5 C6 N1 -1.1(12) . . . . ?
C4 C5 C6 C7 177.1(8) . . . . ?
C5 C6 C7 P2 152.6(6) . . . . ?
C6 N1 C2 C1 -178.8(6) . . . . ?
C6 N1 C2 C3 -0.7(10) . . . . ?
C7 P2 C8 C9 40.8(8) . . . . ?
C7 P2 C8 C10 -78.7(7) . . . . ?
C7 P2 C8 C11 164.5(6) . . . . ?
C7 P2 C12 C13 -67.0(7) . . . . ?
C7 P2 C12 C14 170.0(6) . . . . ?
C7 P2 C12 C15 51.0(7) . . . . ?
C8 P2 C7 C6 160.7(6) . . . . ?
C8 P2 C12 C13 43.6(8) . . . . ?
C8 P2 C12 C14 -79.5(7) . . . . ?
C8 P2 C12 C15 161.5(6) . . . . ?
C12 P2 C7 C6 -85.3(6) . . . . ?
C12 P2 C8 C9 -70.1(8) . . . . ?
C12 P2 C8 C10 170.4(7) . . . . ?
C12 P2 C8 C11 53.6(7) . . . . ?
C16 P1 C1 C2 -86.1(6) . . . . ?
C16 P1 C20 C21 54.4(7) . . . . ?
C16 P1 C20 C22 -70.3(7) . . . . ?
C16 P1 C20 C23 169.9(7) . . . . ?
C20 P1 C1 C2 160.3(5) . . . . ?
C20 P1 C16 C17 157.5(6) . . . . ?
C20 P1 C16 C18 -83.4(6) . . . . ?
C20 P1 C16 C19 39.1(8) . . . . ?

loop_
_exptl_oxdiff_crystal_face_indexfrac_h
_exptl_oxdiff_crystal_face_indexfrac_k
_exptl_oxdiff_crystal_face_indexfrac_l
_exptl_oxdiff_crystal_face_x
_exptl_oxdiff_crystal_face_y
_exptl_oxdiff_crystal_face_z
0.0009 0.0003 1.0004 0.0038 -0.0829 0.0642
-0.0009 -0.0003 -1.0004 -0.0038 0.0829 -0.0642
-0.9999 1.9977 2.0079 -0.0055 -0.0028 0.3747
-2.7965 6.6167 -4.5401 0.0213 0.8669 0.4980
-5.1870 -0.2288 5.7759 -0.7997 0.0213 0.6001
2.5801 -5.4734 -5.2075 -0.0086 -0.0011 -1.0000
-3.6510 4.1945 5.8854 -0.2461 0.0076 0.9692
4.4950 4.4145 -3.2434 0.9996 -0.0256 0.0094
-2.5297 0.7181 -7.4281 -0.3678 0.8859 -0.2827
1.0228 -4.0323 -7.2907 -0.1549 0.3710 -0.9156
1.1614 -7.8789 4.7537 -0.3640 -0.7663 -0.5294
-2.9353 5.6217 -5.6416 -0.0750 0.9389 0.3358
-2.5924 0.9458 9.3424 -0.3009 -0.4889 0.8188
1.4986 -0.6113 -9.7021 0.1538 0.6366 -0.7557
-0.2718 -0.8796 -9.0270 -0.1373 0.7450 -0.6528
2.9959 -4.3105 6.4800 0.1808 -0.9711 -0.1555
2.7714 -7.3486 1.7823 -0.0873 -0.6602 -0.7460
-3.9989 5.8499 -1.4736 -0.2087 0.7054 0.6774
-4.1651 -3.8442 -0.5411 -0.9215 0.3255 -0.2119
1.5439 -6.8595 -3.2227 -0.2608 -0.1098 -0.9591
-3.2437 -6.1803 5.9928 -0.9215 -0.3824 -0.0681
